data_7111120
loop_
_publ_author_name
'Braunstein, Pierre'
'Durand, J\'er\^ome'
'Knorr, Michael'
'Strohmann, Carsten'

_publ_section_title
;
 Heterobimetallic intermediates in alkene insertion reactions into a
 Pd--acetyl bond
;
_journal_issue 2
_journal_name_full 'Chemical Communications'
_journal_page_first 211
_journal_paper_doi 10.1039/b007171o
_journal_year 2001
_chemical_formula_sum 'C33 H31 B Cl2 F4 Fe N O5 P2 Pd'
_chemical_formula_weight 903.49
_chemical_name_systematic
;
  ?
;
_space_group_IT_number 14
_symmetry_cell_setting monoclinic
_symmetry_space_group_name_Hall '-P 2yn'
_symmetry_space_group_name_H-M 'P 1 21/n 1'
_atom_sites_solution_hydrogens geom
_atom_sites_solution_primary direct
_atom_sites_solution_secondary difmap
_audit_creation_method SHELXL
_cell_angle_alpha 90.00
_cell_angle_beta 103.40(3)
_cell_angle_gamma 90.00
_cell_formula_units_Z 4
_cell_length_a 12.468(2)
_cell_length_b 14.540(3)
_cell_length_c 20.969(4)
_cell_measurement_temperature 173(2)
_cell_volume 3697.9(13)
_computing_structure_refinement 'SHELXL-93 (Sheldrick, 1993)'
_computing_structure_solution 'SHELXS-86 (Sheldrick, 1990)'
_diffrn_ambient_temperature 173(2)
_diffrn_measurement_device 'Stoe IPDS  '
_diffrn_measurement_method 'image plate'
_diffrn_radiation_monochromator graphite
_diffrn_radiation_source 'fine-focus sealed tube'
_diffrn_radiation_type MoK\a
_diffrn_radiation_wavelength 0.71073
_diffrn_reflns_av_R_equivalents 0.0607
_diffrn_reflns_av_sigmaI/netI 0.0632
_diffrn_reflns_limit_h_max 15
_diffrn_reflns_limit_h_min -16
_diffrn_reflns_limit_k_max 19
_diffrn_reflns_limit_k_min -19
_diffrn_reflns_limit_l_max 27
_diffrn_reflns_limit_l_min -27
_diffrn_reflns_number 29287
_diffrn_reflns_theta_max 26.00
_diffrn_reflns_theta_min 2.24
_exptl_absorpt_coefficient_mu 1.170
_exptl_crystal_density_diffrn 1.623
_exptl_crystal_F_000 1812
_exptl_crystal_size_max 0.50
_exptl_crystal_size_mid 0.40
_exptl_crystal_size_min 0.20
_refine_diff_density_max 0.862
_refine_diff_density_min -0.910
_refine_diff_density_rms 0.111
_refine_ls_extinction_coef 0.0033(4)
_refine_ls_extinction_expression Fc^*^=kFc[1+0.001xFc^2^\l^3^/sin(2\q)]^-1/4^
_refine_ls_extinction_method SHELXL
_refine_ls_goodness_of_fit_all 1.001
_refine_ls_goodness_of_fit_obs 1.187
_refine_ls_hydrogen_treatment 'geom, riding model'
_refine_ls_matrix_type full
_refine_ls_number_parameters 457
_refine_ls_number_reflns 7201
_refine_ls_number_restraints 0
_refine_ls_restrained_S_all 1.002
_refine_ls_restrained_S_obs 1.187
_refine_ls_R_factor_all 0.0881
_refine_ls_R_factor_obs 0.0573
_refine_ls_shift/esd_max -0.050
_refine_ls_shift/esd_mean 0.002
_refine_ls_structure_factor_coef Fsqd
_refine_ls_weighting_details 'w=1/[\s^2^(Fo^2^)+(0.0899P)^2^+0.0000P] where P=(Fo^2^+2Fc^2^)/3'
_refine_ls_weighting_scheme calc
_refine_ls_wR_factor_all 0.1518
_refine_ls_wR_factor_obs 0.1404
_reflns_number_observed 4531
_reflns_number_total 7202
_reflns_observed_criterion >2sigma(I)
_cod_data_source_file b007171osup1.cif
_cod_data_source_block 5a
_cod_depositor_comments
;
The following automatic conversions were performed:

'_refine_ls_weighting_scheme' value 'calc
w=1/[\s^2^(Fo^2^)+(0.0899P)^2^+0.0000P] where P=(Fo^2^+2Fc^2^)/3' was
changed to 'calc'. New tag '_refine_ls_weighting_details' was
created. The value of the new tag was set to
'w=1/[\s^2^(Fo^2^)+(0.0899P)^2^+0.0000P] where P=(Fo^2^+2Fc^2^)/3'.

Automatic conversion script
Id: cif_fix_values 3143 2015-03-26 13:38:13Z robertas 
;
_cod_original_cell_volume 3697.9(12)
_cod_original_sg_symbol_H-M P2(1)/n
_cod_database_code 7111120

loop_
_symmetry_equiv_pos_as_xyz
'x, y, z'
'-x+1/2, y+1/2, -z+1/2'
'-x, -y, -z'
'x-1/2, -y-1/2, z-1/2'

loop_
_atom_site_aniso_label
_atom_site_aniso_U_11
_atom_site_aniso_U_22
_atom_site_aniso_U_33
_atom_site_aniso_U_23
_atom_site_aniso_U_13
_atom_site_aniso_U_12
Pd 0.0380(3) 0.0377(2) 0.0517(3) -0.0032(2) 0.0161(2) -0.0009(2)
Fe 0.0347(5) 0.0358(4) 0.0548(5) 0.0027(3) 0.0167(4) 0.0066(3)
P1 0.0310(8) 0.0350(6) 0.0533(8) 0.0016(6) 0.0120(6) 0.0019(5)
P2 0.0314(8) 0.0335(6) 0.0476(8) 0.0032(6) 0.0114(6) 0.0012(5)
N 0.041(3) 0.042(3) 0.044(3) -0.010(2) 0.013(2) -0.005(2)
O1 0.053(3) 0.043(2) 0.056(2) 0.003(2) 0.005(2) 0.010(2)
O2 0.044(3) 0.078(3) 0.086(3) 0.012(2) 0.026(2) -0.007(2)
O3 0.087(4) 0.085(3) 0.089(4) -0.024(3) 0.048(3) 0.014(3)
O4 0.062(3) 0.041(2) 0.086(3) 0.012(2) 0.023(2) 0.009(2)
O5 0.058(3) 0.060(2) 0.074(3) -0.015(2) 0.034(2) -0.012(2)
C1 0.052(4) 0.035(3) 0.056(3) -0.009(2) 0.024(3) 0.000(2)
C2 0.048(4) 0.048(3) 0.065(4) 0.012(3) 0.018(3) 0.012(3)
C3 0.046(4) 0.052(3) 0.076(4) 0.001(3) 0.029(3) 0.004(3)
C4 0.040(3) 0.045(3) 0.063(4) -0.008(3) 0.021(3) 0.002(2)
C5 0.048(4) 0.041(3) 0.053(3) -0.004(2) 0.016(3) -0.001(2)
C6 0.046(4) 0.047(3) 0.057(3) -0.009(3) 0.011(3) -0.006(3)
C7 0.067(5) 0.048(3) 0.067(4) -0.014(3) 0.025(3) -0.003(3)
C8 0.096(6) 0.094(5) 0.080(5) -0.041(4) 0.044(5) -0.024(4)
C9 0.029(3) 0.036(3) 0.058(3) -0.005(2) 0.009(2) -0.006(2)
C10 0.044(4) 0.045(3) 0.069(4) -0.007(3) 0.020(3) 0.003(3)
C11 0.043(4) 0.044(3) 0.104(5) -0.018(3) 0.022(4) 0.002(3)
C12 0.036(4) 0.038(3) 0.107(6) 0.002(3) 0.013(3) 0.000(2)
C13 0.051(4) 0.038(3) 0.076(4) 0.009(3) 0.010(3) 0.000(3)
C14 0.040(3) 0.040(3) 0.064(4) 0.002(3) 0.008(3) -0.002(2)
C15 0.032(3) 0.047(3) 0.062(4) -0.007(3) 0.014(3) 0.002(2)
C16 0.029(3) 0.057(3) 0.084(4) -0.003(3) 0.016(3) -0.004(3)
C17 0.033(4) 0.082(5) 0.091(5) -0.019(4) 0.015(3) -0.003(3)
C18 0.044(5) 0.109(6) 0.071(5) -0.018(5) -0.006(3) 0.009(4)
C19 0.051(5) 0.117(6) 0.076(5) 0.024(5) -0.013(4) -0.008(4)
C20 0.053(5) 0.071(4) 0.074(5) 0.010(4) -0.003(3) -0.004(3)
C21 0.031(3) 0.031(2) 0.050(3) 0.006(2) 0.008(2) -0.001(2)
C22 0.043(4) 0.041(3) 0.061(4) -0.002(2) 0.019(3) 0.003(2)
C23 0.048(4) 0.047(3) 0.077(4) -0.004(3) 0.027(3) 0.010(3)
C24 0.041(4) 0.037(3) 0.087(5) 0.006(3) 0.020(3) 0.011(2)
C25 0.039(4) 0.046(3) 0.075(4) 0.024(3) 0.009(3) 0.006(2)
C26 0.042(4) 0.043(3) 0.059(3) 0.013(3) 0.011(3) 0.000(2)
C27 0.039(3) 0.030(2) 0.045(3) 0.003(2) 0.011(2) 0.003(2)
C28 0.041(3) 0.038(3) 0.053(3) 0.005(2) 0.012(3) -0.002(2)
C29 0.055(4) 0.040(3) 0.062(4) 0.002(3) 0.016(3) -0.009(3)
C30 0.072(5) 0.037(3) 0.051(3) 0.007(2) 0.020(3) 0.003(3)
C31 0.062(4) 0.037(3) 0.051(3) 0.008(2) 0.009(3) 0.012(3)
C32 0.040(3) 0.045(3) 0.048(3) 0.002(2) 0.005(2) 0.003(2)
C33 0.111(7) 0.083(5) 0.080(5) -0.009(4) 0.022(5) -0.038(5)
F1 0.165(6) 0.093(4) 0.107(4) -0.042(3) 0.006(4) 0.004(3)
F2 0.114(4) 0.112(4) 0.118(4) 0.063(3) 0.034(3) 0.024(3)
F3 0.143(6) 0.098(4) 0.147(5) -0.005(3) -0.038(4) 0.032(4)
F4 0.224(8) 0.141(5) 0.106(4) -0.032(4) 0.093(5) -0.002(5)
B 0.086(7) 0.043(4) 0.061(5) 0.007(3) 0.011(4) 0.005(4)
Cl1 0.141(2) 0.109(2) 0.108(2) -0.0280(14) 0.053(2) -0.034(2)
Cl2 0.205(4) 0.247(4) 0.149(3) -0.079(3) 0.064(3) -0.168(4)

loop_
_atom_site_label
_atom_site_type_symbol
_atom_site_fract_x
_atom_site_fract_y
_atom_site_fract_z
_atom_site_U_iso_or_equiv
_atom_site_thermal_displace_type
_atom_site_occupancy
_atom_site_calc_flag
_atom_site_refinement_flags
Pd Pd 0.88617(4) 0.12415(3) 0.18868(2) 0.0415(2) Uani 1 d .
Fe Fe 1.08639(6) 0.20077(5) 0.19176(4) 0.0407(2) Uani 1 d .
P1 P 1.07718(11) 0.28445(9) 0.28003(7) 0.0394(3) Uani 1 d .
P2 P 0.87108(11) 0.18054(8) 0.28285(7) 0.0372(3) Uani 1 d .
N N 0.9823(4) 0.2433(3) 0.3173(3) 0.0417(11) Uani 1 d .
H1 H 0.9871(46) 0.2634(37) 0.3447(26) 0.027(17) Uiso 1 d .
O1 O 0.8968(3) 0.3005(2) 0.1096(2) 0.0518(10) Uani 1 d .
O2 O 1.2939(4) 0.2926(3) 0.1871(2) 0.0675(12) Uani 1 d .
O3 O 1.1001(5) 0.0927(4) 0.0754(3) 0.082(2) Uani 1 d .
O4 O 1.1372(4) 0.0344(3) 0.2741(2) 0.0617(11) Uani 1 d .
O5 O 0.8646(4) 0.0640(3) 0.0939(2) 0.0607(11) Uani 1 d .
C1 C 0.9660(5) 0.2586(3) 0.1446(3) 0.0457(13) Uani 1 d .
C2 C 1.2129(5) 0.2580(4) 0.1901(3) 0.0529(15) Uani 1 d .
C3 C 1.0940(5) 0.1336(4) 0.1216(3) 0.056(2) Uani 1 d .
C4 C 1.1148(5) 0.0998(4) 0.2431(3) 0.0475(14) Uani 1 d .
C5 C 0.7456(5) 0.0500(4) 0.1877(3) 0.0467(13) Uani 1 d .
H5A H 0.7640(5) -0.0096(4) 0.2104(3) 0.056 Uiso 1 calc R
H5B H 0.6960(5) 0.0846(4) 0.2097(3) 0.056 Uiso 1 calc R
C6 C 0.6905(5) 0.0348(4) 0.1150(3) 0.0501(14) Uani 1 d .
H6A H 0.6507(5) -0.0246(4) 0.1104(3) 0.060 Uiso 1 calc R
H6B H 0.6354(5) 0.0840(4) 0.1004(3) 0.060 Uiso 1 calc R
C7 C 0.7685(6) 0.0343(4) 0.0721(3) 0.059(2) Uani 1 d .
C8 C 0.7311(7) 0.0022(5) 0.0026(4) 0.086(2) Uani 1 d .
H8A H 0.6710(32) 0.0417(24) -0.0208(8) 0.129 Uiso 1 calc R
H8B H 0.7049(44) -0.0614(14) 0.0020(4) 0.129 Uiso 1 calc R
H8C H 0.7928(14) 0.0054(37) -0.0190(9) 0.129 Uiso 1 calc R
C9 C 1.0555(4) 0.4079(3) 0.2655(3) 0.0411(12) Uani 1 d .
C10 C 1.0413(5) 0.4640(4) 0.3176(3) 0.0514(14) Uani 1 d .
H10 H 1.0346(5) 0.4372(4) 0.3578(3) 0.062 Uiso 1 calc R
C11 C 1.0373(5) 0.5596(4) 0.3098(4) 0.063(2) Uani 1 d .
H11 H 1.0265(5) 0.5977(4) 0.3445(4) 0.075 Uiso 1 calc R
C12 C 1.0488(5) 0.5986(4) 0.2518(4) 0.061(2) Uani 1 d .
H12 H 1.0474(5) 0.6636(4) 0.2472(4) 0.073 Uiso 1 calc R
C13 C 1.0625(5) 0.5441(4) 0.2006(3) 0.056(2) Uani 1 d .
H13 H 1.0697(5) 0.5714(4) 0.1607(3) 0.067 Uiso 1 calc R
C14 C 1.0655(5) 0.4487(4) 0.2075(3) 0.0485(13) Uani 1 d .
H14 H 1.0746(5) 0.4113(4) 0.1719(3) 0.058 Uiso 1 calc R
C15 C 1.2014(5) 0.2848(4) 0.3448(3) 0.0464(13) Uani 1 d .
C16 C 1.2835(5) 0.3522(4) 0.3456(3) 0.056(2) Uani 1 d .
H16 H 1.2741(5) 0.3970(4) 0.3118(3) 0.067 Uiso 1 calc R
C17 C 1.3774(5) 0.3525(5) 0.3958(4) 0.069(2) Uani 1 d .
H17 H 1.4331(5) 0.3971(5) 0.3959(4) 0.083 Uiso 1 calc R
C18 C 1.3914(6) 0.2897(6) 0.4453(4) 0.078(2) Uani 1 d .
H18 H 1.4552(6) 0.2924(6) 0.4802(4) 0.094 Uiso 1 calc R
C19 C 1.3137(6) 0.2226(6) 0.4449(4) 0.086(2) Uani 1 d .
H19 H 1.3252(6) 0.1777(6) 0.4787(4) 0.104 Uiso 1 calc R
C20 C 1.2181(6) 0.2206(5) 0.3949(3) 0.069(2) Uani 1 d .
H20 H 1.1639(6) 0.1747(5) 0.3951(3) 0.083 Uiso 1 calc R
C21 C 0.7514(4) 0.2521(3) 0.2797(3) 0.0374(11) Uani 1 d .
C22 C 0.7258(5) 0.2806(3) 0.3377(3) 0.0472(13) Uani 1 d .
H22 H 0.7737(5) 0.2661(3) 0.3788(3) 0.057 Uiso 1 calc R
C23 C 0.6304(5) 0.3300(4) 0.3355(3) 0.055(2) Uani 1 d .
H23 H 0.6131(5) 0.3493(4) 0.3752(3) 0.066 Uiso 1 calc R
C24 C 0.5602(5) 0.3516(4) 0.2767(3) 0.054(2) Uani 1 d .
H24 H 0.4945(5) 0.3850(4) 0.2759(3) 0.065 Uiso 1 calc R
C25 C 0.5851(5) 0.3249(4) 0.2194(3) 0.054(2) Uani 1 d .
H25 H 0.5367(5) 0.3405(4) 0.1788(3) 0.065 Uiso 1 calc R
C26 C 0.6806(5) 0.2750(4) 0.2199(3) 0.0481(13) Uani 1 d .
H26 H 0.6976(5) 0.2567(4) 0.1798(3) 0.058 Uiso 1 calc R
C27 C 0.8596(4) 0.0921(3) 0.3419(3) 0.0375(11) Uani 1 d .
H27 H 0.8662(4) 0.1424(3) 0.3141(3) 0.045 Uiso 1 calc R
C28 C 0.7559(5) 0.0619(3) 0.3476(3) 0.0438(12) Uani 1 d .
H28 H 0.6912(5) 0.0919(3) 0.3239(3) 0.053 Uiso 1 calc R
C29 C 0.7477(5) -0.0118(4) 0.3880(3) 0.0518(14) Uani 1 d .
H29 H 0.6769(5) -0.0319(4) 0.3917(3) 0.062 Uiso 1 calc R
C30 C 0.8397(6) -0.0562(4) 0.4226(3) 0.0523(15) Uani 1 d .
H30 H 0.8329(6) -0.1071(4) 0.4498(3) 0.063 Uiso 1 calc R
C31 C 0.9418(5) -0.0265(4) 0.4175(3) 0.0506(14) Uani 1 d .
H31 H 1.0058(5) -0.0569(4) 0.4418(3) 0.061 Uiso 1 calc R
C32 C 0.9537(5) 0.0469(4) 0.3777(3) 0.0450(13) Uani 1 d .
H32 H 1.0250(5) 0.0664(4) 0.3747(3) 0.054 Uiso 1 calc R
C33 C -0.2592(8) 0.6296(5) -0.0278(4) 0.091(3) Uani 1 d .
H33A H -0.3102(8) 0.6714(5) -0.0577(4) 0.109 Uiso 1 calc R
H33B H -0.2956(8) 0.6111(5) 0.0075(4) 0.109 Uiso 1 calc R
F1 F 0.9694(5) 0.2066(4) 0.4731(3) 0.126(2) Uani 1 d .
F2 F 0.9889(4) 0.3474(4) 0.4475(3) 0.113(2) Uani 1 d .
F3 F 1.1105(6) 0.2802(4) 0.5302(3) 0.141(2) Uani 1 d .
F4 F 0.9479(7) 0.3161(4) 0.5432(3) 0.148(3) Uani 1 d .
B B 0.9999(8) 0.2884(5) 0.4994(4) 0.064(2) Uani 1 d .
Cl1 Cl -0.2401(3) 0.5324(2) -0.07132(13) 0.1156(9) Uani 1 d .
Cl2 Cl -0.1442(4) 0.6883(3) 0.0060(2) 0.196(2) Uani 1 d .

loop_
_atom_type_symbol
_atom_type_description
_atom_type_scat_dispersion_real
_atom_type_scat_dispersion_imag
_atom_type_scat_source
C C 0.0033 0.0016 'International Tables Vol C Tables 4.2.6.8 and 6.1.1.4'
H H 0.0000 0.0000 'International Tables Vol C Tables 4.2.6.8 and 6.1.1.4'
B B 0.0013 0.0007 'International Tables Vol C Tables 4.2.6.8 and 6.1.1.4'
N N 0.0061 0.0033 'International Tables Vol C Tables 4.2.6.8 and 6.1.1.4'
O O 0.0106 0.0060 'International Tables Vol C Tables 4.2.6.8 and 6.1.1.4'
F F 0.0171 0.0103 'International Tables Vol C Tables 4.2.6.8 and 6.1.1.4'
P P 0.1023 0.0942 'International Tables Vol C Tables 4.2.6.8 and 6.1.1.4'
Fe Fe 0.3463 0.8444 'International Tables Vol C Tables 4.2.6.8 and 6.1.1.4'
Pd Pd -0.9988 1.0072 'International Tables Vol C Tables 4.2.6.8 and 6.1.1.4'
Cl Cl 0.1484 0.1585 'International Tables Vol C Tables 4.2.6.8 and 6.1.1.4'

loop_
_geom_angle_atom_site_label_1
_geom_angle_atom_site_label_2
_geom_angle_atom_site_label_3
_geom_angle
C5 Pd O5 81.5(2)
C5 Pd P2 87.4(2)
O5 Pd P2 167.93(12)
C5 Pd C1 146.0(2)
O5 Pd C1 87.2(2)
P2 Pd C1 99.65(13)
C5 Pd Fe 172.5(2)
O5 Pd Fe 96.13(12)
P2 Pd Fe 95.48(5)
C1 Pd Fe 40.28(15)
C3 Fe C2 91.3(3)
C3 Fe C1 90.0(3)
C2 Fe C1 113.4(3)
C3 Fe C4 90.3(3)
C2 Fe C4 109.7(3)
C1 Fe C4 136.8(3)
C3 Fe P1 179.7(2)
C2 Fe P1 88.8(2)
C1 Fe P1 90.2(2)
C4 Fe P1 89.4(2)
C3 Fe Pd 88.9(2)
C2 Fe Pd 175.7(2)
C1 Fe Pd 62.3(2)
C4 Fe Pd 74.5(2)
P1 Fe Pd 91.12(5)
N P1 C15 103.0(3)
N P1 C9 109.6(2)
C15 P1 C9 101.0(2)
N P1 Fe 111.7(2)
C15 P1 Fe 115.0(2)
C9 P1 Fe 115.4(2)
N P2 C21 107.2(2)
N P2 C27 106.2(3)
C21 P2 C27 103.7(2)
N P2 Pd 111.0(2)
C21 P2 Pd 115.2(2)
C27 P2 Pd 112.8(2)
P1 N P2 126.6(3)
C7 O5 Pd 112.7(4)
O1 C1 Fe 171.5(5)
O1 C1 Pd 110.2(4)
Fe C1 Pd 77.4(2)
O2 C2 Fe 177.6(6)
O3 C3 Fe 177.7(5)
O4 C4 Fe 176.5(5)
C6 C5 Pd 105.7(4)
C7 C6 C5 113.7(5)
O5 C7 C6 119.0(5)
O5 C7 C8 121.2(6)
C6 C7 C8 119.7(6)
C14 C9 C10 119.1(5)
C14 C9 P1 121.7(4)
C10 C9 P1 118.7(4)
C11 C10 C9 119.6(6)
C12 C11 C10 120.2(6)
C13 C12 C11 120.5(5)
C12 C13 C14 119.9(6)
C9 C14 C13 120.7(6)
C20 C15 C16 118.4(6)
C20 C15 P1 121.3(4)
C16 C15 P1 120.2(5)
C17 C16 C15 119.7(6)
C18 C17 C16 121.0(7)
C17 C18 C19 120.4(7)
C18 C19 C20 119.9(7)
C15 C20 C19 120.6(7)
C22 C21 C26 119.3(5)
C22 C21 P2 119.7(4)
C26 C21 P2 120.9(4)
C23 C22 C21 119.7(6)
C24 C23 C22 121.0(6)
C25 C24 C23 119.9(5)
C24 C25 C26 120.7(6)
C25 C26 C21 119.4(6)
C28 C27 C32 118.9(5)
C28 C27 P2 120.2(4)
C32 C27 P2 120.7(4)
C29 C28 C27 119.8(5)
C30 C29 C28 121.2(6)
C29 C30 C31 119.2(5)
C30 C31 C32 121.4(5)
C31 C32 C27 119.5(5)
Cl2 C33 Cl1 115.5(6)
F4 B F1 115.3(8)
F4 B F2 113.1(7)
F1 B F2 105.3(7)
F4 B F3 107.6(8)
F1 B F3 106.0(6)
F2 B F3 109.2(7)

loop_
_geom_bond_atom_site_label_1
_geom_bond_atom_site_label_2
_geom_bond_distance
Pd C5 2.054(6)
Pd O5 2.130(4)
Pd P2 2.1861(14)
Pd C1 2.468(5)
Pd Fe 2.7208(9)
Fe C3 1.786(6)
Fe C2 1.791(7)
Fe C1 1.802(6)
Fe C4 1.806(6)
Fe P1 2.240(2)
P1 N 1.673(5)
P1 C15 1.807(6)
P1 C9 1.830(5)
P2 N 1.677(5)
P2 C21 1.808(5)
P2 C27 1.813(5)
O1 C1 1.167(7)
O2 C2 1.143(7)
O3 C3 1.155(7)
O4 C4 1.149(6)
O5 C7 1.256(8)
C5 C6 1.534(8)
C6 C7 1.472(8)
C7 C8 1.498(9)
C9 C14 1.387(8)
C9 C10 1.406(7)
C10 C11 1.399(8)
C11 C12 1.378(9)
C12 C13 1.377(9)
C13 C14 1.394(7)
C15 C20 1.384(8)
C15 C16 1.414(8)
C16 C17 1.382(10)
C17 C18 1.361(10)
C18 C19 1.374(11)
C19 C20 1.394(9)
C21 C22 1.390(7)
C21 C26 1.397(7)
C22 C23 1.380(8)
C23 C24 1.372(9)
C24 C25 1.365(9)
C25 C26 1.393(8)
C27 C28 1.396(7)
C27 C32 1.402(7)
C28 C29 1.384(7)
C29 C30 1.369(8)
C30 C31 1.373(9)
C31 C32 1.382(7)
C33 Cl2 1.679(8)
C33 Cl1 1.727(9)
F1 B 1.329(9)
F2 B 1.368(8)
F3 B 1.385(10)
F4 B 1.304(9)
